data_7228924
loop_
_publ_author_name
'Nguyen, Le Anh'
'Ngo, Anh Quoc'
'Retailleau, Pascal'
'Nguyen, Thanh Binh'

_publ_section_title
;
 Elemental Sulfur as Polyvalent Reagent in Redox Condensation with
 o-Chloronitrobenzenes and Benzaldehydes: Three-Component Access to
 2-Arylbenzothiazoles
;
_journal_name_full 'Green Chem.'
_journal_paper_doi 10.1039/C7GC01825H
_journal_year 2017
_chemical_formula_moiety ' C13 H8 N O3 S2 1-, C5 H12 N O 1+, H2 O'
_chemical_formula_sum 'C18 H22 N2 O5 S2'
_chemical_formula_weight 410.49
_space_group_crystal_system orthorhombic
_space_group_IT_number 61
_space_group_name_Hall '-P 2ac 2ab'
_space_group_name_H-M_alt 'P b c a'
_symmetry_space_group_name_Hall '-P 2ac 2ab'
_symmetry_space_group_name_H-M 'P b c a'
_atom_sites_solution_hydrogens mixed
_atom_sites_solution_primary direct
_atom_sites_solution_secondary difmap
_audit_creation_method SHELXL-2016/6
_audit_update_record
;
2017-06-16 deposited with the CCDC.
2017-08-16 downloaded from the CCDC.
;
_cell_angle_alpha 90
_cell_angle_beta 90
_cell_angle_gamma 90
_cell_formula_units_Z 8
_cell_length_a 7.4735(1)
_cell_length_b 11.8551(2)
_cell_length_c 42.384(3)
_cell_measurement_reflns_used 10213
_cell_measurement_temperature 293(2)
_cell_measurement_theta_max 71.7
_cell_measurement_theta_min 2.1
_cell_volume 3755.2(3)
_computing_cell_refinement
;
CrystalClear-SM Expert 2.0 r16 (Rigaku, 2014)
;
_computing_data_collection
;
CrystalClear-SM Expert 2.0 r16 (Rigaku, 2014)
;
_computing_data_reduction
;
CrystalClear-SM Expert 2.0 r16 (Rigaku, 2014)
;
_computing_structure_refinement 'SHELXL-2016/6 (Sheldrick, 2015)'
_computing_structure_solution 'SHELXT 2014/5 (Sheldrick, 2015)'
_diffrn_ambient_temperature 293(2)
_diffrn_detector 'Rigaku rapid 2 IP'
_diffrn_detector_area_resol_mean 10.0000
_diffrn_measured_fraction_theta_full 0.995
_diffrn_measured_fraction_theta_max 0.994
_diffrn_measurement_device
;
Crystal Goniometer Chi-partial
;
_diffrn_measurement_method 'profile data from \w-scans'
_diffrn_measurement_specimen_support Fiber
_diffrn_radiation_monochromator 'OSMIC CMF Confocal optics'
_diffrn_radiation_type CuK\a
_diffrn_radiation_wavelength 1.54187
_diffrn_reflns_av_R_equivalents 0.0371
_diffrn_reflns_av_unetI/netI 0.0364
_diffrn_reflns_Laue_measured_fraction_full 0.995
_diffrn_reflns_Laue_measured_fraction_max 0.994
_diffrn_reflns_limit_h_max 9
_diffrn_reflns_limit_h_min -7
_diffrn_reflns_limit_k_max 14
_diffrn_reflns_limit_k_min -13
_diffrn_reflns_limit_l_max 51
_diffrn_reflns_limit_l_min -50
_diffrn_reflns_number 24217
_diffrn_reflns_point_group_measured_fraction_full 0.995
_diffrn_reflns_point_group_measured_fraction_max 0.994
_diffrn_reflns_theta_full 67.687
_diffrn_reflns_theta_max 68.228
_diffrn_reflns_theta_min 4.172
_diffrn_source 'Rigaku mm007 HF Rotating Anode'
_diffrn_source_current 30.0
_diffrn_source_power 1.2
_diffrn_source_voltage 40.0
_exptl_absorpt_coefficient_mu 2.863
_exptl_absorpt_correction_T_max 1.000
_exptl_absorpt_correction_T_min 0.757
_exptl_absorpt_correction_type multi-scan
_exptl_absorpt_process_details 'Reqab, (Rigaku, 1998)'
_exptl_crystal_colour yellow
_exptl_crystal_density_diffrn 1.452
_exptl_crystal_description stick
_exptl_crystal_F_000 1728
_exptl_crystal_size_max 0.38
_exptl_crystal_size_mid 0.11
_exptl_crystal_size_min 0.09
_refine_diff_density_max 0.336
_refine_diff_density_min -0.321
_refine_diff_density_rms 0.079
_refine_ls_extinction_method none
_refine_ls_goodness_of_fit_ref 1.138
_refine_ls_hydrogen_treatment mixed
_refine_ls_matrix_type full
_refine_ls_number_parameters 254
_refine_ls_number_reflns 3406
_refine_ls_number_restraints 4
_refine_ls_restrained_S_all 1.137
_refine_ls_R_factor_all 0.0888
_refine_ls_R_factor_gt 0.0472
_refine_ls_shift/su_max 0.001
_refine_ls_shift/su_mean 0.000
_refine_ls_structure_factor_coef Fsqd
_refine_ls_weighting_details 'w=1/[\s^2^(Fo^2^)+(0.0451P)^2^+5.5654P] where P=(Fo^2^+2Fc^2^)/3'
_refine_ls_weighting_scheme calc
_refine_ls_wR_factor_gt 0.1051
_refine_ls_wR_factor_ref 0.1523
_reflns_Friedel_coverage 0.000
_reflns_number_gt 2055
_reflns_number_total 3408
_reflns_threshold_expression 'I > 2\s(I)'
_cod_data_source_file c7gc01825h2.cif
_cod_data_source_block bn6054
_cod_depositor_comments
;
The following automatic conversions were performed:

'_exptl_absorpt_correction_type' value 'Multi-scan' changed to
'multi-scan' according to
/home/data/users/saulius/crontab/automatic-downloads/rss-feeds/RSC/lib/dictionaries/cif_core.dic
dictionary named 'cif_core.dic' version 2.4.2 from 2011-04-26.

Automatic conversion script
Id: cif_fix_values 4973 2017-02-22 13:04:09Z antanas 
;
_cod_database_code 7228924
_shelx_shelxl_version_number 2016/6
_shelx_space_group_comment
;
The symmetry employed for this shelxl refinement is uniquely defined
by the following loop, which should always be used as a source of
symmetry information in preference to the above space-group names.
They are only intended as comments.
;

loop_
_space_group_symop_operation_xyz
'x, y, z'
'-x+1/2, -y, z+1/2'
'x+1/2, -y+1/2, -z'
'-x, y+1/2, -z+1/2'
'-x, -y, -z'
'x-1/2, y, -z-1/2'
'-x-1/2, y-1/2, z'
'x, -y-1/2, z-1/2'

loop_
_atom_site_label
_atom_site_type_symbol
_atom_site_fract_x
_atom_site_fract_y
_atom_site_fract_z
_atom_site_U_iso_or_equiv
_atom_site_adp_type
_atom_site_occupancy
_atom_site_site_symmetry_order
_atom_site_calc_flag
_atom_site_refinement_flags_posn
_atom_site_refinement_flags_adp
S2 S 0.13551(14) 0.65369(9) 0.59378(2) 0.0474(3) Uani 1 1 d . .
S1 S 0.06168(15) 0.71211(9) 0.72365(2) 0.0536(3) Uani 1 1 d . .
O2 O 0.3013(4) 0.6133(2) 0.58000(6) 0.0563(8) Uani 1 1 d . .
O1 O 0.1251(4) 0.7764(2) 0.59490(6) 0.0612(8) Uani 1 1 d . .
O3 O -0.0200(4) 0.6028(3) 0.57926(7) 0.0614(8) Uani 1 1 d . .
N1 N 0.1496(5) 0.5002(3) 0.72667(8) 0.0510(9) Uani 1 1 d . .
C5 C 0.1362(5) 0.6074(3) 0.63340(9) 0.0429(9) Uani 1 1 d . .
C8 C 0.1145(5) 0.5846(4) 0.77867(9) 0.0479(10) Uani 1 1 d . .
C2 C 0.1432(5) 0.5287(3) 0.69518(9) 0.0436(9) Uani 1 1 d . .
C7 C 0.0966(5) 0.6413(3) 0.68861(9) 0.0459(9) Uani 1 1 d . .
C6 C 0.0893(5) 0.6807(3) 0.65763(9) 0.0477(10) Uani 1 1 d . .
H6 H 0.053936 0.754309 0.653282 0.057 Uiso 1 1 calc R U
C1 C 0.1110(5) 0.5880(4) 0.74420(9) 0.0483(10) Uani 1 1 d . .
C4 C 0.1838(5) 0.4954(3) 0.63994(9) 0.0504(10) Uani 1 1 d . .
H4 H 0.214607 0.447150 0.623504 0.060 Uiso 1 1 calc R U
C9 C 0.0617(6) 0.6765(4) 0.79711(10) 0.0560(11) Uani 1 1 d . .
H9 H 0.022018 0.742227 0.787396 0.067 Uiso 1 1 calc R U
C3 C 0.1853(5) 0.4563(4) 0.67060(9) 0.0517(10) Uani 1 1 d . .
H3 H 0.214553 0.381469 0.674761 0.062 Uiso 1 1 calc R U
C13 C 0.1725(6) 0.4873(4) 0.79395(10) 0.0614(12) Uani 1 1 d . .
H13 H 0.207644 0.425087 0.782101 0.074 Uiso 1 1 calc R U
C10 C 0.0679(6) 0.6706(5) 0.82958(10) 0.0674(13) Uani 1 1 d . .
H10 H 0.032294 0.732219 0.841614 0.081 Uiso 1 1 calc R U
C12 C 0.1784(6) 0.4820(5) 0.82642(11) 0.0677(13) Uani 1 1 d . .
H12 H 0.217449 0.416463 0.836332 0.081 Uiso 1 1 calc R U
C11 C 0.1265(7) 0.5739(5) 0.84426(11) 0.0713(14) Uani 1 1 d . .
H11 H 0.131229 0.570382 0.866168 0.086 Uiso 1 1 calc R U
O4 O 0.8268(4) 0.8782(3) 0.50377(7) 0.0635(9) Uani 1 1 d . .
N2 N 0.6461(4) 0.8576(3) 0.56280(7) 0.0433(8) Uani 1 1 d D .
H2 H 0.546(4) 0.894(3) 0.5584(9) 0.052 Uiso 1 1 d D U
C17 C 0.6529(6) 0.7632(3) 0.53965(9) 0.0502(10) Uani 1 1 d . .
H17A H 0.543968 0.719008 0.541121 0.060 Uiso 1 1 calc R U
H17B H 0.753093 0.714267 0.544539 0.060 Uiso 1 1 calc R U
C16 C 0.6728(6) 0.8084(4) 0.50656(9) 0.0601(12) Uani 1 1 d . .
H16A H 0.682403 0.745921 0.491896 0.072 Uiso 1 1 calc R U
H16B H 0.567165 0.851648 0.501040 0.072 Uiso 1 1 calc R U
C14 C 0.8032(5) 0.9333(3) 0.55828(9) 0.0493(10) Uani 1 1 d . .
H14A H 0.912100 0.893445 0.563831 0.059 Uiso 1 1 calc R U
H14B H 0.792453 0.998371 0.572039 0.059 Uiso 1 1 calc R U
C15 C 0.8133(6) 0.9715(4) 0.52474(9) 0.0575(12) Uani 1 1 d . .
H15A H 0.707282 1.014950 0.519645 0.069 Uiso 1 1 calc R U
H15B H 0.916683 1.020011 0.522055 0.069 Uiso 1 1 calc R U
C18 C 0.6337(6) 0.8154(4) 0.59564(9) 0.0603(12) Uani 1 1 d . .
H18A H 0.529427 0.768780 0.597777 0.090 Uiso 1 1 calc R U
H18B H 0.625194 0.878179 0.609884 0.090 Uiso 1 1 calc R U
H18C H 0.738538 0.772033 0.600549 0.090 Uiso 1 1 calc R U
O1W O 0.2895(4) 0.9089(3) 0.54795(7) 0.0568(8) Uani 1 1 d D .
H1WA H 0.243(6) 0.865(3) 0.5612(9) 0.085 Uiso 1 1 d D U
H1WB H 0.262(7) 0.973(2) 0.5546(10) 0.085 Uiso 1 1 d D U

loop_
_atom_site_aniso_label
_atom_site_aniso_U_11
_atom_site_aniso_U_22
_atom_site_aniso_U_33
_atom_site_aniso_U_23
_atom_site_aniso_U_13
_atom_site_aniso_U_12
S2 0.0513(6) 0.0474(6) 0.0434(5) 0.0001(5) -0.0051(4) -0.0043(5)
S1 0.0633(7) 0.0506(7) 0.0468(6) -0.0059(5) 0.0013(5) 0.0030(5)
O2 0.0515(17) 0.062(2) 0.0554(17) -0.0031(14) 0.0089(13) -0.0017(15)
O1 0.089(2) 0.0386(17) 0.0563(17) 0.0032(13) -0.0039(16) -0.0011(15)
O3 0.0516(17) 0.074(2) 0.0581(17) -0.0025(16) -0.0201(14) -0.0131(16)
N1 0.055(2) 0.051(2) 0.0472(19) 0.0036(16) -0.0016(16) 0.0002(17)
C5 0.043(2) 0.039(2) 0.047(2) -0.0022(17) -0.0055(17) -0.0031(18)
C8 0.045(2) 0.054(3) 0.044(2) 0.0001(19) 0.0001(18) -0.003(2)
C2 0.046(2) 0.043(2) 0.042(2) -0.0041(18) 0.0010(17) 0.0006(18)
C7 0.048(2) 0.047(2) 0.043(2) -0.0071(19) -0.0025(17) -0.0016(19)
C6 0.047(2) 0.044(2) 0.052(2) -0.0038(19) -0.0047(18) 0.0003(18)
C1 0.048(2) 0.051(2) 0.047(2) -0.0008(19) 0.0011(18) -0.005(2)
C4 0.059(3) 0.046(2) 0.047(2) -0.0083(19) -0.003(2) 0.000(2)
C9 0.056(3) 0.062(3) 0.050(2) -0.005(2) 0.000(2) -0.002(2)
C3 0.060(3) 0.044(2) 0.051(2) -0.002(2) 0.000(2) 0.008(2)
C13 0.065(3) 0.065(3) 0.054(3) 0.000(2) -0.002(2) -0.004(2)
C10 0.067(3) 0.090(4) 0.045(2) -0.017(3) 0.000(2) -0.002(3)
C12 0.071(3) 0.079(4) 0.053(3) 0.009(3) -0.006(2) -0.004(3)
C11 0.072(3) 0.100(4) 0.042(2) 0.000(3) -0.002(2) -0.007(3)
O4 0.074(2) 0.062(2) 0.0548(17) -0.0095(15) 0.0212(15) -0.0090(17)
N2 0.0411(18) 0.049(2) 0.0402(17) -0.0007(15) 0.0012(14) 0.0025(15)
C17 0.058(3) 0.042(2) 0.051(2) -0.0066(19) 0.001(2) -0.005(2)
C16 0.068(3) 0.064(3) 0.048(2) -0.014(2) 0.002(2) -0.005(2)
C14 0.043(2) 0.049(2) 0.056(2) -0.006(2) 0.0037(19) -0.0029(19)
C15 0.072(3) 0.046(3) 0.054(2) -0.005(2) 0.021(2) -0.006(2)
C18 0.059(3) 0.077(3) 0.044(2) 0.009(2) 0.000(2) 0.000(2)
O1W 0.0561(19) 0.057(2) 0.0572(18) -0.0025(15) 0.0036(14) 0.0006(16)

loop_
_atom_type_symbol
_atom_type_description
_atom_type_scat_dispersion_real
_atom_type_scat_dispersion_imag
_atom_type_scat_source
C C 0.0181 0.0091 'International Tables Vol C Tables 4.2.6.8 and 6.1.1.4'
H H 0.0000 0.0000 'International Tables Vol C Tables 4.2.6.8 and 6.1.1.4'
N N 0.0311 0.0180 'International Tables Vol C Tables 4.2.6.8 and 6.1.1.4'
O O 0.0492 0.0322 'International Tables Vol C Tables 4.2.6.8 and 6.1.1.4'
S S 0.3331 0.5567 'International Tables Vol C Tables 4.2.6.8 and 6.1.1.4'

loop_
_geom_angle_atom_site_label_1
_geom_angle_atom_site_label_2
_geom_angle_atom_site_label_3
_geom_angle
O3 S2 O2 112.16(17)
O3 S2 O1 112.77(19)
O2 S2 O1 112.81(18)
O3 S2 C5 106.11(18)
O2 S2 C5 106.12(17)
O1 S2 C5 106.21(17)
C7 S1 C1 89.28(19)
C1 N1 C2 110.3(3)
C6 C5 C4 120.7(4)
C6 C5 S2 120.5(3)
C4 C5 S2 118.9(3)
C13 C8 C9 118.3(4)
C13 C8 C1 119.6(4)
C9 C8 C1 122.2(4)
N1 C2 C3 124.6(4)
N1 C2 C7 115.6(3)
C3 C2 C7 119.7(4)
C6 C7 C2 120.9(4)
C6 C7 S1 129.9(3)
C2 C7 S1 109.2(3)
C5 C6 C7 118.4(4)
C5 C6 H6 120.8
C7 C6 H6 120.8
N1 C1 C8 122.7(4)
N1 C1 S1 115.6(3)
C8 C1 S1 121.6(3)
C3 C4 C5 120.4(4)
C3 C4 H4 119.8
C5 C4 H4 119.8
C10 C9 C8 120.6(4)
C10 C9 H9 119.7
C8 C9 H9 119.7
C4 C3 C2 119.9(4)
C4 C3 H3 120.1
C2 C3 H3 120.1
C12 C13 C8 120.8(5)
C12 C13 H13 119.6
C8 C13 H13 119.6
C11 C10 C9 120.3(5)
C11 C10 H10 119.9
C9 C10 H10 119.9
C13 C12 C11 120.1(5)
C13 C12 H12 120.0
C11 C12 H12 120.0
C10 C11 C12 119.9(4)
C10 C11 H11 120.0
C12 C11 H11 120.0
C16 O4 C15 110.1(3)
C18 N2 C17 111.6(3)
C18 N2 C14 111.9(3)
C17 N2 C14 109.9(3)
C18 N2 H2 108(3)
C17 N2 H2 105(3)
C14 N2 H2 110(3)
N2 C17 C16 110.4(3)
N2 C17 H17A 109.6
C16 C17 H17A 109.6
N2 C17 H17B 109.6
C16 C17 H17B 109.6
H17A C17 H17B 108.1
O4 C16 C17 111.4(3)
O4 C16 H16A 109.4
C17 C16 H16A 109.4
O4 C16 H16B 109.4
C17 C16 H16B 109.4
H16A C16 H16B 108.0
N2 C14 C15 110.1(3)
N2 C14 H14A 109.6
C15 C14 H14A 109.6
N2 C14 H14B 109.6
C15 C14 H14B 109.6
H14A C14 H14B 108.1
O4 C15 C14 111.3(3)
O4 C15 H15A 109.4
C14 C15 H15A 109.4
O4 C15 H15B 109.4
C14 C15 H15B 109.4
H15A C15 H15B 108.0
N2 C18 H18A 109.5
N2 C18 H18B 109.5
H18A C18 H18B 109.5
N2 C18 H18C 109.5
H18A C18 H18C 109.5
H18B C18 H18C 109.5
H1WA O1W H1WB 104(3)

loop_
_geom_bond_atom_site_label_1
_geom_bond_atom_site_label_2
_geom_bond_distance
S2 O3 1.447(3)
S2 O2 1.451(3)
S2 O1 1.457(3)
S2 C5 1.767(4)
S1 C7 1.726(4)
S1 C1 1.749(4)
N1 C1 1.311(5)
N1 C2 1.378(5)
C5 C6 1.390(5)
C5 C4 1.403(5)
C8 C13 1.392(6)
C8 C9 1.398(6)
C8 C1 1.462(5)
C2 C3 1.386(5)
C2 C7 1.408(5)
C7 C6 1.395(5)
C6 H6 0.9300
C4 C3 1.380(5)
C4 H4 0.9300
C9 C10 1.379(6)
C9 H9 0.9300
C3 H3 0.9300
C13 C12 1.378(6)
C13 H13 0.9300
C10 C11 1.376(7)
C10 H10 0.9300
C12 C11 1.382(7)
C12 H12 0.9300
C11 H11 0.9300
O4 C16 1.422(5)
O4 C15 1.422(5)
N2 C18 1.482(5)
N2 C17 1.489(5)
N2 C14 1.491(5)
N2 H2 0.884(18)
C17 C16 1.509(5)
C17 H17A 0.9700
C17 H17B 0.9700
C16 H16A 0.9700
C16 H16B 0.9700
C14 C15 1.493(5)
C14 H14A 0.9700
C14 H14B 0.9700
C15 H15A 0.9700
C15 H15B 0.9700
C18 H18A 0.9600
C18 H18B 0.9600
C18 H18C 0.9600
O1W H1WA 0.841(19)
O1W H1WB 0.838(19)

loop_
_geom_hbond_atom_site_label_D
_geom_hbond_atom_site_label_H
_geom_hbond_atom_site_label_A
_geom_hbond_distance_DH
_geom_hbond_distance_HA
_geom_hbond_distance_DA
_geom_hbond_angle_DHA
_geom_hbond_site_symmetry_A
C4 H4 O1 0.93 2.65 3.525(5) 157.7 7_655
N2 H2 O3 0.884(18) 2.64(4) 3.135(4) 117(3) 7_665
N2 H2 O1W 0.884(18) 1.97(2) 2.805(4) 156(4) .
C17 H17B O3 0.97 2.61 3.523(5) 158.0 1_655
C16 H16A O1W 0.97 2.62 3.569(5) 166.2 3_566
C14 H14A O1 0.97 2.49 3.415(5) 159.5 1_655
C14 H14B O3 0.97 2.40 3.051(5) 123.8 7_665
C15 H15B O4 0.97 2.52 3.445(5) 160.5 5_776
C18 H18A O2 0.96 2.62 3.515(5) 155.0 .
O1W H1WA S2 0.841(19) 2.97(2) 3.776(3) 161(4) .
O1W H1WA O1 0.841(19) 1.98(2) 2.818(4) 174(5) .
O1W H1WB S2 0.838(19) 2.81(3) 3.536(3) 145(5) 7_665
O1W H1WB O2 0.838(19) 2.03(2) 2.859(4) 168(4) 7_665

loop_
_geom_torsion_atom_site_label_1
_geom_torsion_atom_site_label_2
_geom_torsion_atom_site_label_3
_geom_torsion_atom_site_label_4
_geom_torsion
O3 S2 C5 C6 -106.2(3)
O2 S2 C5 C6 134.3(3)
O1 S2 C5 C6 14.0(4)
O3 S2 C5 C4 73.4(4)
O2 S2 C5 C4 -46.1(4)
O1 S2 C5 C4 -166.4(3)
C1 N1 C2 C3 176.9(4)
C1 N1 C2 C7 -0.6(5)
N1 C2 C7 C6 178.7(4)
C3 C2 C7 C6 1.1(6)
N1 C2 C7 S1 0.3(4)
C3 C2 C7 S1 -177.2(3)
C1 S1 C7 C6 -178.1(4)
C1 S1 C7 C2 0.0(3)
C4 C5 C6 C7 2.1(6)
S2 C5 C6 C7 -178.3(3)
C2 C7 C6 C5 -2.6(6)
S1 C7 C6 C5 175.4(3)
C2 N1 C1 C8 -177.4(4)
C2 N1 C1 S1 0.6(4)
C13 C8 C1 N1 4.5(6)
C9 C8 C1 N1 -175.7(4)
C13 C8 C1 S1 -173.3(3)
C9 C8 C1 S1 6.5(6)
C7 S1 C1 N1 -0.3(3)
C7 S1 C1 C8 177.6(3)
C6 C5 C4 C3 -0.2(6)
S2 C5 C4 C3 -179.8(3)
C13 C8 C9 C10 0.3(6)
C1 C8 C9 C10 -179.6(4)
C5 C4 C3 C2 -1.4(6)
N1 C2 C3 C4 -176.4(4)
C7 C2 C3 C4 0.9(6)
C9 C8 C13 C12 -0.3(7)
C1 C8 C13 C12 179.5(4)
C8 C9 C10 C11 0.1(7)
C8 C13 C12 C11 0.0(7)
C9 C10 C11 C12 -0.4(7)
C13 C12 C11 C10 0.4(7)
C18 N2 C17 C16 -177.7(3)
C14 N2 C17 C16 -53.0(4)
C15 O4 C16 C17 -60.1(5)
N2 C17 C16 O4 56.5(5)
C18 N2 C14 C15 178.5(3)
C17 N2 C14 C15 54.0(4)
C16 O4 C15 C14 61.3(5)
N2 C14 C15 O4 -58.5(5)
